data_7013982
loop_
_publ_author_name
'Harvey, Benjamin G.'
'Basta, Rehan'
'Arif, Atta M.'
'Ernst, Richard D.'

_publ_section_title
;
 Syntheses and structural systematics of trialkylphosphine complexes of
 open titanocenes, zirconocenes and hafnocenes.
;
_journal_issue 8
_journal_name_full 'Dalton transactions (Cambridge, England : 2003)'
_journal_page_first 1221
_journal_page_last 1226
_journal_paper_doi 10.1039/b316911a
_journal_year 2004
_chemical_formula_sum 'C17 H31 Hf P'
_chemical_formula_weight 444.88
_chemical_name_systematic
;
?
;
_space_group_IT_number 14
_symmetry_cell_setting monoclinic
_symmetry_space_group_name_Hall '-P 2ybc'
_symmetry_space_group_name_H-M 'P 1 21/c 1'
_atom_sites_solution_hydrogens geom
_atom_sites_solution_primary direct
_atom_sites_solution_secondary difmap
_audit_creation_method SHELXL-97
_cell_angle_alpha 90.00
_cell_angle_beta 102.3556(12)
_cell_angle_gamma 90.00
_cell_formula_units_Z 4
_cell_length_a 7.9542(1)
_cell_length_b 15.4479(3)
_cell_length_c 15.0000(3)
_cell_measurement_reflns_used 16693
_cell_measurement_temperature 200(1)
_cell_measurement_theta_max 27.48
_cell_measurement_theta_min 1.02
_cell_volume 1800.45(6)
_computing_cell_refinement DENZO-SMN
_computing_data_collection 'Nonius COLLECT'
_computing_data_reduction DENZO-SMN
_computing_molecular_graphics 'WinGx, Ortep3'
_computing_structure_refinement 'SHELXL-97 (Sheldrick, 1997)'
_computing_structure_solution SIR97
_diffrn_ambient_temperature 200(1)
_diffrn_measured_fraction_theta_full 0.985
_diffrn_measured_fraction_theta_max 0.985
_diffrn_measurement_device_type 'Nonius KappaCCD Diffractometer'
_diffrn_measurement_method 'Phi plus Omega scan'
_diffrn_radiation_monochromator graphite
_diffrn_radiation_source 'fine-focus sealed tube'
_diffrn_radiation_type MoK\a
_diffrn_radiation_wavelength 0.71073
_diffrn_reflns_av_R_equivalents 0.0216
_diffrn_reflns_av_sigmaI/netI 0.0330
_diffrn_reflns_limit_h_max 10
_diffrn_reflns_limit_h_min -10
_diffrn_reflns_limit_k_max 20
_diffrn_reflns_limit_k_min -18
_diffrn_reflns_limit_l_max 19
_diffrn_reflns_limit_l_min -19
_diffrn_reflns_number 7039
_diffrn_reflns_theta_full 27.46
_diffrn_reflns_theta_max 27.46
_diffrn_reflns_theta_min 3.64
_diffrn_standards_decay_% <2.0
_exptl_absorpt_coefficient_mu 5.871
_exptl_absorpt_correction_T_max 0.3719
_exptl_absorpt_correction_T_min 0.3215
_exptl_absorpt_correction_type multi-scan
_exptl_absorpt_process_details 'DENZO-SMN (Otwinowski & Minor 1997)'
_exptl_crystal_colour black-red
_exptl_crystal_density_diffrn 1.641
_exptl_crystal_density_method 'not measured'
_exptl_crystal_description prism
_exptl_crystal_F_000 880
_exptl_crystal_size_max 0.25
_exptl_crystal_size_mid 0.23
_exptl_crystal_size_min 0.21
_refine_diff_density_max 0.885
_refine_diff_density_min -0.806
_refine_diff_density_rms 0.100
_refine_ls_extinction_coef 0.0057(2)
_refine_ls_extinction_expression Fc^*^=kFc[1+0.001xFc^2^\l^3^/sin(2\q)]^-1/4^
_refine_ls_extinction_method SHELXL
_refine_ls_goodness_of_fit_ref 1.052
_refine_ls_hydrogen_treatment mixed
_refine_ls_matrix_type full
_refine_ls_number_parameters 288
_refine_ls_number_reflns 4054
_refine_ls_number_restraints 0
_refine_ls_restrained_S_all 1.052
_refine_ls_R_factor_all 0.0254
_refine_ls_R_factor_gt 0.0207
_refine_ls_shift/su_max 0.002
_refine_ls_shift/su_mean 0.000
_refine_ls_structure_factor_coef Fsqd
_refine_ls_weighting_details 'calc w=1/[\s^2^(Fo^2^)+(0.0129P)^2^+1.8326P] where P=(Fo^2^+2Fc^2^)/3'
_refine_ls_weighting_scheme calc
_refine_ls_wR_factor_gt 0.0451
_refine_ls_wR_factor_ref 0.0470
_reflns_number_gt 3648
_reflns_number_total 4054
_reflns_threshold_expression >2sigma(I)
_cod_data_source_file b316911a.txt
_cod_data_source_block shelxl_b
_cod_depositor_comments
;
The following automatic conversions were performed:
'_exptl_absorpt_correction_type' value 'Multi-scan' changed to
'multi-scan' according to
'/home/saulius/struct/CIF-dictionaries/cif_core.dic' dictionary named
'cif_core.dic' version 2.4.1 from 2010-06-29.

Automatic conversion script
Id: cif_fix_enum 1527 2010-12-29 10:47:43Z saulius 
;
_cod_original_cell_volume 1800.44(6)
_cod_original_sg_symbol_H-M 'P 21/c'
_cod_database_code 7013982

loop_
_symmetry_equiv_pos_as_xyz
'x, y, z'
'-x, y+1/2, -z+1/2'
'-x, -y, -z'
'x, -y-1/2, z-1/2'

loop_
_atom_site_label
_atom_site_type_symbol
_atom_site_fract_x
_atom_site_fract_y
_atom_site_fract_z
_atom_site_U_iso_or_equiv
_atom_site_adp_type
_atom_site_occupancy
_atom_site_symmetry_multiplicity
_atom_site_calc_flag
_atom_site_refinement_flags
_atom_site_disorder_assembly
_atom_site_disorder_group
Hf1 Hf 0.676789(14) 0.191599(7) 0.772547(7) 0.01705(6) Uani 1 1 d . . .
P1 P 0.86192(10) 0.33470(5) 0.78453(5) 0.02337(17) Uani 1 1 d . . .
C1 C 0.4724(4) 0.2910(2) 0.6855(3) 0.0289(7) Uani 1 1 d . . .
H1A H 0.469(5) 0.309(2) 0.627(3) 0.036(10) Uiso 1 1 d . . .
H1B H 0.464(4) 0.331(2) 0.722(3) 0.033(10) Uiso 1 1 d . . .
C2 C 0.3834(4) 0.2121(2) 0.6873(2) 0.0238(6) Uani 1 1 d . . .
C3 C 0.3765(3) 0.1651(2) 0.76787(19) 0.0206(6) Uani 1 1 d . . .
H3 H 0.326(4) 0.110(2) 0.759(2) 0.016(7) Uiso 1 1 d . . .
C4 C 0.4544(4) 0.18289(19) 0.8606(2) 0.0226(6) Uani 1 1 d . . .
C5 C 0.5577(4) 0.2556(2) 0.8923(2) 0.0256(6) Uani 1 1 d . . .
H5B H 0.531(4) 0.310(2) 0.869(2) 0.025(9) Uiso 1 1 d . . .
H5A H 0.617(4) 0.252(2) 0.957(2) 0.032(9) Uiso 1 1 d . . .
C6 C 0.2985(5) 0.1715(3) 0.5969(2) 0.0362(8) Uani 1 1 d . . .
H6A H 0.279(5) 0.109(3) 0.601(2) 0.041(10) Uiso 1 1 d . . .
H6B H 0.192(7) 0.202(3) 0.576(3) 0.066(15) Uiso 1 1 d . . .
H6C H 0.365(5) 0.184(2) 0.553(3) 0.033(10) Uiso 1 1 d . . .
C7 C 0.4250(4) 0.1166(2) 0.9300(2) 0.0295(7) Uani 1 1 d . . .
H7A H 0.409(4) 0.062(2) 0.907(2) 0.032(10) Uiso 1 1 d . . .
H7B H 0.328(5) 0.137(2) 0.953(2) 0.034(9) Uiso 1 1 d . . .
H7C H 0.520(4) 0.113(2) 0.980(2) 0.032(9) Uiso 1 1 d . . .
C8 C 0.8564(4) 0.1597(2) 0.6654(2) 0.0255(6) Uani 1 1 d . . .
H8A H 0.850(4) 0.184(2) 0.613(2) 0.024(9) Uiso 1 1 d . . .
H8B H 0.970(5) 0.171(2) 0.697(2) 0.029 Uiso 1 1 d . . .
C9 C 0.7583(4) 0.08429(19) 0.67256(19) 0.0240(6) Uani 1 1 d . . .
C10 C 0.7472(4) 0.04186(19) 0.7544(2) 0.0223(6) Uani 1 1 d . . .
H10 H 0.674(4) -0.006(2) 0.747(2) 0.020(8) Uiso 1 1 d . . .
C11 C 0.8233(3) 0.06359(18) 0.84683(19) 0.0215(6) Uani 1 1 d . . .
C12 C 0.9313(4) 0.1351(2) 0.8746(2) 0.0252(6) Uani 1 1 d . . .
H12A H 0.960(4) 0.144(2) 0.935(2) 0.023(8) Uiso 1 1 d . . .
H12B H 1.009(4) 0.151(2) 0.844(2) 0.026(9) Uiso 1 1 d . . .
C13 C 0.6478(5) 0.0479(2) 0.5856(2) 0.0334(7) Uani 1 1 d . . .
H13A H 0.553(5) 0.014(3) 0.595(2) 0.042(11) Uiso 1 1 d . . .
H13B H 0.604(4) 0.091(2) 0.544(2) 0.036(10) Uiso 1 1 d . . .
H13C H 0.706(5) 0.012(3) 0.556(3) 0.045(11) Uiso 1 1 d . . .
C14 C 0.7764(5) 0.0061(2) 0.9193(2) 0.0293(7) Uani 1 1 d . . .
H14A H 0.855(5) -0.038(3) 0.935(3) 0.051(11) Uiso 1 1 d . . .
H14B H 0.671(5) -0.020(2) 0.900(2) 0.029(9) Uiso 1 1 d . . .
H14C H 0.774(4) 0.035(2) 0.973(2) 0.034(9) Uiso 1 1 d . . .
C15 C 1.0920(5) 0.3291(3) 0.8307(4) 0.0458(10) Uani 1 1 d . . .
H15A H 1.147(5) 0.386(3) 0.830(3) 0.046(11) Uiso 1 1 d . . .
H15B H 1.107(6) 0.304(3) 0.894(3) 0.063(15) Uiso 1 1 d . . .
H15C H 1.133(7) 0.294(4) 0.797(4) 0.08(2) Uiso 1 1 d . . .
C16 C 0.8612(8) 0.3894(4) 0.6763(4) 0.0670(16) Uani 1 1 d . . .
H16A H 0.735(8) 0.404(4) 0.651(4) 0.10(2) Uiso 1 1 d . . .
H16B H 0.936(6) 0.438(4) 0.686(3) 0.077(15) Uiso 1 1 d . . .
H16C H 0.933(8) 0.351(4) 0.649(4) 0.11(2) Uiso 1 1 d . . .
C17 C 0.8061(7) 0.4243(3) 0.8500(4) 0.0723(16) Uani 1 1 d . . .
H17A H 0.8810 0.4737 0.8452 0.079(15) Uiso 1 1 calc R . .
H17B H 0.8212 0.4071 0.9141 0.10(2) Uiso 1 1 calc R . .
H17C H 0.6859 0.4407 0.8261 0.15(3) Uiso 1 1 calc R . .

loop_
_atom_site_aniso_label
_atom_site_aniso_U_11
_atom_site_aniso_U_22
_atom_site_aniso_U_33
_atom_site_aniso_U_23
_atom_site_aniso_U_13
_atom_site_aniso_U_12
Hf1 0.01708(9) 0.01602(8) 0.01828(8) 0.00163(4) 0.00430(5) 0.00059(4)
P1 0.0214(4) 0.0177(4) 0.0313(4) 0.0027(3) 0.0064(3) -0.0011(3)
C1 0.0270(16) 0.0293(18) 0.0289(17) 0.0094(16) 0.0023(13) 0.0075(14)
C2 0.0160(14) 0.0291(16) 0.0259(15) 0.0045(13) 0.0039(11) 0.0005(12)
C3 0.0159(13) 0.0242(15) 0.0218(14) 0.0003(12) 0.0042(11) -0.0007(11)
C4 0.0169(14) 0.0274(16) 0.0257(15) 0.0007(12) 0.0090(12) 0.0020(11)
C5 0.0252(15) 0.0274(17) 0.0256(16) -0.0052(13) 0.0085(12) 0.0010(12)
C6 0.0274(19) 0.056(3) 0.0229(17) 0.0053(16) -0.0006(14) -0.0042(17)
C7 0.0301(18) 0.038(2) 0.0219(16) 0.0057(14) 0.0102(14) -0.0025(14)
C8 0.0268(17) 0.0285(17) 0.0243(16) 0.0022(13) 0.0127(13) 0.0015(13)
C9 0.0266(15) 0.0227(15) 0.0238(14) -0.0020(12) 0.0084(12) 0.0046(12)
C10 0.0248(15) 0.0152(14) 0.0281(15) -0.0032(12) 0.0083(12) 0.0019(11)
C11 0.0223(14) 0.0179(14) 0.0244(14) 0.0056(11) 0.0050(11) 0.0074(11)
C12 0.0211(15) 0.0281(17) 0.0240(16) 0.0042(13) -0.0006(12) 0.0048(12)
C13 0.043(2) 0.0318(19) 0.0244(17) -0.0065(15) 0.0051(15) 0.0001(16)
C14 0.0358(19) 0.0238(17) 0.0278(17) 0.0073(14) 0.0060(14) 0.0040(14)
C15 0.0234(18) 0.034(2) 0.075(3) 0.000(2) -0.0011(18) -0.0077(15)
C16 0.074(4) 0.056(3) 0.063(3) 0.030(3) -0.003(3) -0.039(3)
C17 0.073(3) 0.028(2) 0.132(5) -0.031(3) 0.060(3) -0.016(2)

loop_
_atom_type_symbol
_atom_type_description
_atom_type_scat_dispersion_real
_atom_type_scat_dispersion_imag
_atom_type_scat_source
C C 0.0033 0.0016 'International Tables Vol C Tables 4.2.6.8 and 6.1.1.4'
H H 0.0000 0.0000 'International Tables Vol C Tables 4.2.6.8 and 6.1.1.4'
P P 0.1023 0.0942 'International Tables Vol C Tables 4.2.6.8 and 6.1.1.4'
Hf Hf -0.5830 6.1852 'International Tables Vol C Tables 4.2.6.8 and 6.1.1.4'

loop_
_geom_angle_atom_site_label_1
_geom_angle_atom_site_label_2
_geom_angle_atom_site_label_3
_geom_angle
_geom_angle_site_symmetry_1
_geom_angle_site_symmetry_3
_geom_angle_publ_flag
C1 Hf1 C10 134.23(12) . . ?
C1 Hf1 C3 62.78(11) . . ?
C10 Hf1 C3 94.94(10) . . ?
C1 Hf1 C5 79.34(12) . . ?
C10 Hf1 C5 127.95(11) . . ?
C3 Hf1 C5 63.07(10) . . ?
C1 Hf1 C9 109.94(12) . . ?
C10 Hf1 C9 34.02(10) . . ?
C3 Hf1 C9 105.15(10) . . ?
C5 Hf1 C9 160.61(11) . . ?
C1 Hf1 C8 101.33(12) . . ?
C10 Hf1 C8 62.90(11) . . ?
C3 Hf1 C8 131.97(11) . . ?
C5 Hf1 C8 163.61(11) . . ?
C9 Hf1 C8 34.12(10) . . ?
C1 Hf1 C12 161.41(12) . . ?
C10 Hf1 C12 62.77(10) . . ?
C3 Hf1 C12 130.21(11) . . ?
C5 Hf1 C12 94.90(11) . . ?
C9 Hf1 C12 81.13(10) . . ?
C8 Hf1 C12 79.27(12) . . ?
C1 Hf1 C4 81.04(11) . . ?
C10 Hf1 C4 102.84(10) . . ?
C3 Hf1 C4 34.24(10) . . ?
C5 Hf1 C4 33.93(10) . . ?
C9 Hf1 C4 128.59(10) . . ?
C8 Hf1 C4 162.40(11) . . ?
C12 Hf1 C4 104.09(11) . . ?
C1 Hf1 C2 33.94(11) . . ?
C10 Hf1 C2 106.63(10) . . ?
C3 Hf1 C2 34.17(10) . . ?
C5 Hf1 C2 81.53(10) . . ?
C9 Hf1 C2 96.77(10) . . ?
C8 Hf1 C2 108.32(11) . . ?
C12 Hf1 C2 163.22(11) . . ?
C4 Hf1 C2 64.17(10) . . ?
C1 Hf1 C11 164.91(11) . . ?
C10 Hf1 C11 34.27(9) . . ?
C3 Hf1 C11 104.41(10) . . ?
C5 Hf1 C11 102.55(11) . . ?
C9 Hf1 C11 64.02(10) . . ?
C8 Hf1 C11 81.13(10) . . ?
C12 Hf1 C11 33.60(10) . . ?
C4 Hf1 C11 92.23(10) . . ?
C2 Hf1 C11 131.08(10) . . ?
C1 Hf1 P1 78.76(9) . . ?
C10 Hf1 P1 132.20(7) . . ?
C3 Hf1 P1 132.78(8) . . ?
C5 Hf1 P1 84.74(8) . . ?
C9 Hf1 P1 113.38(7) . . ?
C8 Hf1 P1 79.39(8) . . ?
C12 Hf1 P1 83.14(8) . . ?
C4 Hf1 P1 118.03(7) . . ?
C2 Hf1 P1 112.66(8) . . ?
C11 Hf1 P1 116.26(7) . . ?
C17 P1 C15 100.0(2) . . ?
C17 P1 C16 100.0(3) . . ?
C15 P1 C16 99.9(3) . . ?
C17 P1 Hf1 118.69(14) . . ?
C15 P1 Hf1 119.23(14) . . ?
C16 P1 Hf1 115.50(16) . . ?
C2 C1 Hf1 73.90(17) . . ?
C2 C1 H1A 111(2) . . ?
Hf1 C1 H1A 126(2) . . ?
C2 C1 H1B 121(3) . . ?
Hf1 C1 H1B 105(2) . . ?
H1A C1 H1B 115(3) . . ?
C1 C2 C3 124.6(3) . . ?
C1 C2 C6 118.1(3) . . ?
C3 C2 C6 117.2(3) . . ?
C1 C2 Hf1 72.16(17) . . ?
C3 C2 Hf1 72.13(15) . . ?
C6 C2 Hf1 127.7(2) . . ?
C2 C3 C4 130.1(3) . . ?
C2 C3 Hf1 73.71(16) . . ?
C4 C3 Hf1 73.57(16) . . ?
C2 C3 H3 115.9(19) . . ?
C4 C3 H3 113.5(19) . . ?
Hf1 C3 H3 123.3(18) . . ?
C5 C4 C3 125.6(3) . . ?
C5 C4 C7 118.1(3) . . ?
C3 C4 C7 116.2(3) . . ?
C5 C4 Hf1 72.53(16) . . ?
C3 C4 Hf1 72.19(16) . . ?
C7 C4 Hf1 130.5(2) . . ?
C4 C5 Hf1 73.54(17) . . ?
C4 C5 H5B 122(2) . . ?
Hf1 C5 H5B 101(2) . . ?
C4 C5 H5A 114(2) . . ?
Hf1 C5 H5A 122(2) . . ?
H5B C5 H5A 116(3) . . ?
C2 C6 H6A 113(2) . . ?
C2 C6 H6B 106(3) . . ?
H6A C6 H6B 112(3) . . ?
C2 C6 H6C 109(2) . . ?
H6A C6 H6C 111(3) . . ?
H6B C6 H6C 105(3) . . ?
C4 C7 H7A 113(2) . . ?
C4 C7 H7B 106(2) . . ?
H7A C7 H7B 112(3) . . ?
C4 C7 H7C 112(2) . . ?
H7A C7 H7C 105(3) . . ?
H7B C7 H7C 108(3) . . ?
C9 C8 Hf1 72.83(16) . . ?
C9 C8 H8A 120(2) . . ?
Hf1 C8 H8A 126(2) . . ?
C9 C8 H8B 126(2) . . ?
Hf1 C8 H8B 105(2) . . ?
H8A C8 H8B 104(3) . . ?
C10 C9 C8 125.8(3) . . ?
C10 C9 C13 116.3(3) . . ?
C8 C9 C13 117.8(3) . . ?
C10 C9 Hf1 72.75(16) . . ?
C8 C9 Hf1 73.05(17) . . ?
C13 C9 Hf1 127.2(2) . . ?
C9 C10 C11 130.0(3) . . ?
C9 C10 Hf1 73.24(17) . . ?
C11 C10 Hf1 74.06(16) . . ?
C9 C10 H10 114.7(19) . . ?
C11 C10 H10 115.2(19) . . ?
Hf1 C10 H10 128.2(19) . . ?
C12 C11 C10 125.2(3) . . ?
C12 C11 C14 118.5(3) . . ?
C10 C11 C14 116.2(3) . . ?
C12 C11 Hf1 72.57(16) . . ?
C10 C11 Hf1 71.68(15) . . ?
C14 C11 Hf1 129.6(2) . . ?
C11 C12 Hf1 73.83(16) . . ?
C11 C12 H12A 115(2) . . ?
Hf1 C12 H12A 126(2) . . ?
C11 C12 H12B 121(2) . . ?
Hf1 C12 H12B 99(2) . . ?
H12A C12 H12B 115(3) . . ?
C9 C13 H13A 114(2) . . ?
C9 C13 H13B 112(2) . . ?
H13A C13 H13B 107(3) . . ?
C9 C13 H13C 113(2) . . ?
H13A C13 H13C 104(3) . . ?
H13B C13 H13C 106(3) . . ?
C11 C14 H14A 111(2) . . ?
C11 C14 H14B 112(2) . . ?
H14A C14 H14B 107(3) . . ?
C11 C14 H14C 113(2) . . ?
H14A C14 H14C 106(3) . . ?
H14B C14 H14C 107(3) . . ?
P1 C15 H15A 112(2) . . ?
P1 C15 H15B 107(3) . . ?
H15A C15 H15B 113(3) . . ?
P1 C15 H15C 107(4) . . ?
H15A C15 H15C 109(5) . . ?
H15B C15 H15C 110(4) . . ?
P1 C16 H16A 104(3) . . ?
P1 C16 H16B 110(3) . . ?
H16A C16 H16B 115(4) . . ?
P1 C16 H16C 102(4) . . ?
H16A C16 H16C 127(5) . . ?
H16B C16 H16C 98(4) . . ?
P1 C17 H17A 109.5 . . ?
P1 C17 H17B 109.5 . . ?
H17A C17 H17B 109.5 . . ?
P1 C17 H17C 109.5 . . ?
H17A C17 H17C 109.5 . . ?
H17B C17 H17C 109.5 . . ?

loop_
_geom_bond_atom_site_label_1
_geom_bond_atom_site_label_2
_geom_bond_distance
_geom_bond_site_symmetry_2
_geom_bond_publ_flag
Hf1 C1 2.408(3) . ?
Hf1 C10 2.409(3) . ?
Hf1 C3 2.410(3) . ?
Hf1 C5 2.415(3) . ?
Hf1 C9 2.415(3) . ?
Hf1 C8 2.418(3) . ?
Hf1 C12 2.424(3) . ?
Hf1 C4 2.427(3) . ?
Hf1 C2 2.430(3) . ?
Hf1 C11 2.440(3) . ?
Hf1 P1 2.6409(8) . ?
P1 C17 1.806(4) . ?
P1 C15 1.815(4) . ?
P1 C16 1.829(5) . ?
C1 C2 1.412(5) . ?
C1 H1A 0.92(4) . ?
C1 H1B 0.85(4) . ?
C2 C3 1.422(4) . ?
C2 C6 1.516(5) . ?
C3 C4 1.424(4) . ?
C3 H3 0.93(3) . ?
C4 C5 1.413(4) . ?
C4 C7 1.513(4) . ?
C5 H5B 0.92(3) . ?
C5 H5A 0.98(3) . ?
C6 H6A 0.98(4) . ?
C6 H6B 0.96(5) . ?
C6 H6C 0.95(4) . ?
C7 H7A 0.91(4) . ?
C7 H7B 0.96(4) . ?
C7 H7C 0.95(4) . ?
C8 C9 1.418(4) . ?
C8 H8A 0.86(4) . ?
C8 H8B 0.94(4) . ?
C9 C10 1.411(4) . ?
C9 C13 1.516(4) . ?
C10 C11 1.429(4) . ?
C10 H10 0.93(3) . ?
C11 C12 1.406(4) . ?
C11 C14 1.510(4) . ?
C12 H12A 0.90(3) . ?
C12 H12B 0.88(3) . ?
C13 H13A 0.95(4) . ?
C13 H13B 0.92(4) . ?
C13 H13C 0.90(4) . ?
C14 H14A 0.92(4) . ?
C14 H14B 0.92(4) . ?
C14 H14C 0.93(4) . ?
C15 H15A 0.98(4) . ?
C15 H15B 1.02(5) . ?
C15 H15C 0.86(6) . ?
C16 H16A 1.02(6) . ?
C16 H16B 0.95(5) . ?
C16 H16C 0.97(6) . ?
C17 H17A 0.9800 . ?
C17 H17B 0.9800 . ?
C17 H17C 0.9800 . ?

loop_
_geom_torsion_atom_site_label_1
_geom_torsion_atom_site_label_2
_geom_torsion_atom_site_label_3
_geom_torsion_atom_site_label_4
_geom_torsion
_geom_torsion_site_symmetry_1
_geom_torsion_site_symmetry_2
_geom_torsion_site_symmetry_3
_geom_torsion_site_symmetry_4
_geom_torsion_publ_flag
C1 Hf1 P1 C17 68.4(3) . . . . ?
C10 Hf1 P1 C17 -150.3(3) . . . . ?
C3 Hf1 P1 C17 33.4(3) . . . . ?
C5 Hf1 P1 C17 -11.7(3) . . . . ?
C9 Hf1 P1 C17 175.4(3) . . . . ?
C8 Hf1 P1 C17 172.4(3) . . . . ?
C12 Hf1 P1 C17 -107.3(3) . . . . ?
C4 Hf1 P1 C17 -5.0(3) . . . . ?
C2 Hf1 P1 C17 66.8(3) . . . . ?
C11 Hf1 P1 C17 -113.2(3) . . . . ?
C1 Hf1 P1 C15 -169.4(2) . . . . ?
C10 Hf1 P1 C15 -28.1(2) . . . . ?
C3 Hf1 P1 C15 155.7(2) . . . . ?
C5 Hf1 P1 C15 110.5(2) . . . . ?
C9 Hf1 P1 C15 -62.3(2) . . . . ?
C8 Hf1 P1 C15 -65.4(2) . . . . ?
C12 Hf1 P1 C15 14.9(2) . . . . ?
C4 Hf1 P1 C15 117.2(2) . . . . ?
C2 Hf1 P1 C15 -171.0(2) . . . . ?
C11 Hf1 P1 C15 9.1(2) . . . . ?
C1 Hf1 P1 C16 -50.3(3) . . . . ?
C10 Hf1 P1 C16 90.9(3) . . . . ?
C3 Hf1 P1 C16 -85.3(3) . . . . ?
C5 Hf1 P1 C16 -130.5(3) . . . . ?
C9 Hf1 P1 C16 56.7(3) . . . . ?
C8 Hf1 P1 C16 53.6(3) . . . . ?
C12 Hf1 P1 C16 133.9(3) . . . . ?
C4 Hf1 P1 C16 -123.7(3) . . . . ?
C2 Hf1 P1 C16 -51.9(3) . . . . ?
C11 Hf1 P1 C16 128.1(3) . . . . ?
C10 Hf1 C1 C2 43.0(3) . . . . ?
C3 Hf1 C1 C2 -25.56(18) . . . . ?
C5 Hf1 C1 C2 -90.6(2) . . . . ?
C9 Hf1 C1 C2 71.7(2) . . . . ?
C8 Hf1 C1 C2 106.0(2) . . . . ?
C12 Hf1 C1 C2 -164.0(3) . . . . ?
C4 Hf1 C1 C2 -56.2(2) . . . . ?
C11 Hf1 C1 C2 8.1(6) . . . . ?
P1 Hf1 C1 C2 -177.3(2) . . . . ?
Hf1 C1 C2 C3 52.2(3) . . . . ?
Hf1 C1 C2 C6 -123.8(3) . . . . ?
C10 Hf1 C2 C1 -149.3(2) . . . . ?
C3 Hf1 C2 C1 136.9(3) . . . . ?
C5 Hf1 C2 C1 83.5(2) . . . . ?
C9 Hf1 C2 C1 -116.0(2) . . . . ?
C8 Hf1 C2 C1 -83.0(2) . . . . ?
C12 Hf1 C2 C1 162.2(4) . . . . ?
C4 Hf1 C2 C1 114.2(2) . . . . ?
C11 Hf1 C2 C1 -177.2(2) . . . . ?
P1 Hf1 C2 C1 2.8(2) . . . . ?
C1 Hf1 C2 C3 -136.9(3) . . . . ?
C10 Hf1 C2 C3 73.76(19) . . . . ?
C5 Hf1 C2 C3 -53.43(19) . . . . ?
C9 Hf1 C2 C3 107.07(18) . . . . ?
C8 Hf1 C2 C3 140.06(18) . . . . ?
C12 Hf1 C2 C3 25.3(5) . . . . ?
C4 Hf1 C2 C3 -22.74(17) . . . . ?
C11 Hf1 C2 C3 45.9(2) . . . . ?
P1 Hf1 C2 C3 -134.07(16) . . . . ?
C1 Hf1 C2 C6 112.1(4) . . . . ?
C10 Hf1 C2 C6 -37.2(3) . . . . ?
C3 Hf1 C2 C6 -111.0(4) . . . . ?
C5 Hf1 C2 C6 -164.4(3) . . . . ?
C9 Hf1 C2 C6 -3.9(3) . . . . ?
C8 Hf1 C2 C6 29.1(3) . . . . ?
C12 Hf1 C2 C6 -85.7(5) . . . . ?
C4 Hf1 C2 C6 -133.7(3) . . . . ?
C11 Hf1 C2 C6 -65.1(3) . . . . ?
P1 Hf1 C2 C6 114.9(3) . . . . ?
C1 C2 C3 C4 -1.3(5) . . . . ?
C6 C2 C3 C4 174.6(3) . . . . ?
Hf1 C2 C3 C4 50.8(3) . . . . ?
C1 C2 C3 Hf1 -52.2(3) . . . . ?
C6 C2 C3 Hf1 123.8(3) . . . . ?
C1 Hf1 C3 C2 25.40(19) . . . . ?
C10 Hf1 C3 C2 -112.58(18) . . . . ?
C5 Hf1 C3 C2 117.0(2) . . . . ?
C9 Hf1 C3 C2 -79.56(19) . . . . ?
C8 Hf1 C3 C2 -55.1(2) . . . . ?
C12 Hf1 C3 C2 -170.69(17) . . . . ?
C4 Hf1 C3 C2 141.8(3) . . . . ?
C11 Hf1 C3 C2 -146.04(18) . . . . ?
P1 Hf1 C3 C2 64.6(2) . . . . ?
C1 Hf1 C3 C4 -116.4(2) . . . . ?
C10 Hf1 C3 C4 105.63(18) . . . . ?
C5 Hf1 C3 C4 -24.80(17) . . . . ?
C9 Hf1 C3 C4 138.65(17) . . . . ?
C8 Hf1 C3 C4 163.14(17) . . . . ?
C12 Hf1 C3 C4 47.5(2) . . . . ?
C2 Hf1 C3 C4 -141.8(3) . . . . ?
C11 Hf1 C3 C4 72.16(19) . . . . ?
P1 Hf1 C3 C4 -77.19(19) . . . . ?
C2 C3 C4 C5 0.9(5) . . . . ?
Hf1 C3 C4 C5 51.8(3) . . . . ?
C2 C3 C4 C7 -177.9(3) . . . . ?
Hf1 C3 C4 C7 -127.0(3) . . . . ?
C2 C3 C4 Hf1 -50.9(3) . . . . ?
C1 Hf1 C4 C5 -84.2(2) . . . . ?
C10 Hf1 C4 C5 142.31(19) . . . . ?
C3 Hf1 C4 C5 -137.9(3) . . . . ?
C9 Hf1 C4 C5 167.39(18) . . . . ?
C8 Hf1 C4 C5 176.6(3) . . . . ?
C12 Hf1 C4 C5 77.6(2) . . . . ?
C2 Hf1 C4 C5 -115.2(2) . . . . ?
C11 Hf1 C4 C5 109.38(19) . . . . ?
P1 Hf1 C4 C5 -12.1(2) . . . . ?
C1 Hf1 C4 C3 53.74(19) . . . . ?
C10 Hf1 C4 C3 -79.76(19) . . . . ?
C5 Hf1 C4 C3 137.9(3) . . . . ?
C9 Hf1 C4 C3 -54.7(2) . . . . ?
C8 Hf1 C4 C3 -45.5(4) . . . . ?
C12 Hf1 C4 C3 -144.50(18) . . . . ?
C2 Hf1 C4 C3 22.70(17) . . . . ?
C11 Hf1 C4 C3 -112.68(18) . . . . ?
P1 Hf1 C4 C3 125.83(16) . . . . ?
C1 Hf1 C4 C7 163.4(3) . . . . ?
C10 Hf1 C4 C7 29.9(3) . . . . ?
C3 Hf1 C4 C7 109.6(4) . . . . ?
C5 Hf1 C4 C7 -112.4(4) . . . . ?
C9 Hf1 C4 C7 55.0(3) . . . . ?
C8 Hf1 C4 C7 64.1(5) . . . . ?
C12 Hf1 C4 C7 -34.9(3) . . . . ?
C2 Hf1 C4 C7 132.3(3) . . . . ?
C11 Hf1 C4 C7 -3.1(3) . . . . ?
P1 Hf1 C4 C7 -124.5(3) . . . . ?
C3 C4 C5 Hf1 -51.7(3) . . . . ?
C7 C4 C5 Hf1 127.1(3) . . . . ?
C1 Hf1 C5 C4 89.8(2) . . . . ?
C10 Hf1 C5 C4 -49.1(2) . . . . ?
C3 Hf1 C5 C4 25.01(17) . . . . ?
C9 Hf1 C5 C4 -30.9(4) . . . . ?
C8 Hf1 C5 C4 -176.3(3) . . . . ?
C12 Hf1 C5 C4 -108.08(19) . . . . ?
C2 Hf1 C5 C4 55.40(19) . . . . ?
C11 Hf1 C5 C4 -74.95(19) . . . . ?
P1 Hf1 C5 C4 169.29(18) . . . . ?
C1 Hf1 C8 C9 -108.93(19) . . . . ?
C10 Hf1 C8 C9 25.23(17) . . . . ?
C3 Hf1 C8 C9 -45.5(2) . . . . ?
C5 Hf1 C8 C9 160.4(4) . . . . ?
C12 Hf1 C8 C9 90.00(19) . . . . ?
C4 Hf1 C8 C9 -12.8(5) . . . . ?
C2 Hf1 C8 C9 -74.5(2) . . . . ?
C11 Hf1 C8 C9 55.94(18) . . . . ?
P1 Hf1 C8 C9 174.94(19) . . . . ?
Hf1 C8 C9 C10 -53.0(3) . . . . ?
Hf1 C8 C9 C13 123.7(3) . . . . ?
C1 Hf1 C9 C10 -142.08(17) . . . . ?
C3 Hf1 C9 C10 -76.03(18) . . . . ?
C5 Hf1 C9 C10 -26.1(4) . . . . ?
C8 Hf1 C9 C10 137.3(3) . . . . ?
C12 Hf1 C9 C10 53.37(17) . . . . ?
C4 Hf1 C9 C10 -47.6(2) . . . . ?
C2 Hf1 C9 C10 -109.82(17) . . . . ?
C11 Hf1 C9 C10 22.89(16) . . . . ?
P1 Hf1 C9 C10 131.88(15) . . . . ?
C1 Hf1 C9 C8 80.6(2) . . . . ?
C10 Hf1 C9 C8 -137.3(3) . . . . ?
C3 Hf1 C9 C8 146.67(19) . . . . ?
C5 Hf1 C9 C8 -163.4(3) . . . . ?
C12 Hf1 C9 C8 -83.9(2) . . . . ?
C4 Hf1 C9 C8 175.07(18) . . . . ?
C2 Hf1 C9 C8 112.88(19) . . . . ?
C11 Hf1 C9 C8 -114.4(2) . . . . ?
P1 Hf1 C9 C8 -5.4(2) . . . . ?
C1 Hf1 C9 C13 -31.8(3) . . . . ?
C10 Hf1 C9 C13 110.3(3) . . . . ?
C3 Hf1 C9 C13 34.3(3) . . . . ?
C5 Hf1 C9 C13 84.2(4) . . . . ?
C8 Hf1 C9 C13 -112.4(3) . . . . ?
C12 Hf1 C9 C13 163.7(3) . . . . ?
C4 Hf1 C9 C13 62.7(3) . . . . ?
C2 Hf1 C9 C13 0.5(3) . . . . ?
C11 Hf1 C9 C13 133.2(3) . . . . ?
P1 Hf1 C9 C13 -117.8(3) . . . . ?
C8 C9 C10 C11 1.9(5) . . . . ?
C13 C9 C10 C11 -174.8(3) . . . . ?
Hf1 C9 C10 C11 -51.2(3) . . . . ?
C8 C9 C10 Hf1 53.1(3) . . . . ?
C13 C9 C10 Hf1 -123.6(3) . . . . ?
C1 Hf1 C10 C9 53.7(2) . . . . ?
C3 Hf1 C10 C9 109.92(17) . . . . ?
C5 Hf1 C10 C9 169.32(16) . . . . ?
C8 Hf1 C10 C9 -25.30(17) . . . . ?
C12 Hf1 C10 C9 -116.9(2) . . . . ?
C4 Hf1 C10 C9 143.68(17) . . . . ?
C2 Hf1 C10 C9 77.15(18) . . . . ?
C11 Hf1 C10 C9 -141.6(3) . . . . ?
P1 Hf1 C10 C9 -67.29(19) . . . . ?
C1 Hf1 C10 C11 -164.65(17) . . . . ?
C3 Hf1 C10 C11 -108.47(17) . . . . ?
C5 Hf1 C10 C11 -49.1(2) . . . . ?
C9 Hf1 C10 C11 141.6(3) . . . . ?
C8 Hf1 C10 C11 116.32(19) . . . . ?
C12 Hf1 C10 C11 24.71(16) . . . . ?
C4 Hf1 C10 C11 -74.70(18) . . . . ?
C2 Hf1 C10 C11 -141.23(16) . . . . ?
P1 Hf1 C10 C11 74.32(18) . . . . ?
C9 C10 C11 C12 -0.8(5) . . . . ?
Hf1 C10 C11 C12 -51.7(3) . . . . ?
C9 C10 C11 C14 176.7(3) . . . . ?
Hf1 C10 C11 C14 125.8(2) . . . . ?
C9 C10 C11 Hf1 50.9(3) . . . . ?
C1 Hf1 C11 C12 -175.4(4) . . . . ?
C10 Hf1 C11 C12 137.8(3) . . . . ?
C3 Hf1 C11 C12 -144.86(18) . . . . ?
C5 Hf1 C11 C12 -79.81(19) . . . . ?
C9 Hf1 C11 C12 115.1(2) . . . . ?
C8 Hf1 C11 C12 83.94(19) . . . . ?
C4 Hf1 C11 C12 -112.45(19) . . . . ?
C2 Hf1 C11 C12 -169.45(18) . . . . ?
P1 Hf1 C11 C12 10.48(19) . . . . ?
C1 Hf1 C11 C10 46.8(5) . . . . ?
C3 Hf1 C11 C10 77.34(18) . . . . ?
C5 Hf1 C11 C10 142.39(17) . . . . ?
C9 Hf1 C11 C10 -22.73(16) . . . . ?
C8 Hf1 C11 C10 -53.86(17) . . . . ?
C12 Hf1 C11 C10 -137.8(3) . . . . ?
C4 Hf1 C11 C10 109.75(17) . . . . ?
C2 Hf1 C11 C10 52.7(2) . . . . ?
P1 Hf1 C11 C10 -127.32(15) . . . . ?
C1 Hf1 C11 C14 -62.5(6) . . . . ?
C10 Hf1 C11 C14 -109.2(3) . . . . ?
C3 Hf1 C11 C14 -31.9(3) . . . . ?
C5 Hf1 C11 C14 33.2(3) . . . . ?
C9 Hf1 C11 C14 -132.0(3) . . . . ?
C8 Hf1 C11 C14 -163.1(3) . . . . ?
C12 Hf1 C11 C14 113.0(3) . . . . ?
C4 Hf1 C11 C14 0.5(3) . . . . ?
C2 Hf1 C11 C14 -56.5(3) . . . . ?
P1 Hf1 C11 C14 123.4(3) . . . . ?
C10 C11 C12 Hf1 51.3(3) . . . . ?
C14 C11 C12 Hf1 -126.2(3) . . . . ?
C1 Hf1 C12 C11 176.3(3) . . . . ?
C10 Hf1 C12 C11 -25.17(16) . . . . ?
C3 Hf1 C12 C11 46.9(2) . . . . ?
C5 Hf1 C12 C11 105.37(18) . . . . ?
C9 Hf1 C12 C11 -55.50(18) . . . . ?
C8 Hf1 C12 C11 -90.09(19) . . . . ?
C4 Hf1 C12 C11 72.21(19) . . . . ?
C2 Hf1 C12 C11 28.5(5) . . . . ?
P1 Hf1 C12 C11 -170.54(18) . . . . ?
